data_7032602
loop_
_publ_author_name
'Dim\'e, Abdou K D'
'Devillers, Charles H.'
'Cattey, H\'el\`ene'
'Lucas, Dominique'

_publ_section_title
;
 Versatile redox reactivity of triaryl-meso-substituted Ni(ii) porphyrin.
;
_journal_issue 39
_journal_name_full 'Dalton transactions (Cambridge, England : 2003)'
_journal_page_first 14554
_journal_page_last 14564
_journal_paper_doi 10.1039/c4dt00221k
_journal_volume 43
_journal_year 2014
_chemical_formula_moiety 'C40 H28 N4 Ni'
_chemical_formula_sum 'C40 H28 N4 Ni'
_chemical_formula_weight 623.37
_space_group_IT_number 19
_symmetry_cell_setting orthorhombic
_symmetry_space_group_name_Hall 'P 2ac 2ab'
_symmetry_space_group_name_H-M 'P 21 21 21'
_atom_sites_solution_hydrogens geom
_atom_sites_solution_primary direct
_atom_sites_solution_secondary difmap
_audit_creation_method SHELXL-97
_cell_angle_alpha 90.00
_cell_angle_beta 90.00
_cell_angle_gamma 90.00
_cell_formula_units_Z 4
_cell_length_a 7.8292(4)
_cell_length_b 17.6253(10)
_cell_length_c 21.2086(11)
_cell_measurement_reflns_used 57382
_cell_measurement_temperature 115(2)
_cell_measurement_theta_max 27.485
_cell_measurement_theta_min 0.998
_cell_volume 2926.6(3)
_computing_cell_refinement 'DENZO-SMN (Otwinowski & Minor, 1997)'
_computing_data_collection 'KappaCCD Server Software (Nonius,1998)'
_computing_data_reduction 'DENZO-SMN (Otwinowski & Minor, 1997)'
_computing_molecular_graphics 'ORTEP-3 (Farrugia, 1997)'
_computing_publication_material 'WinGX (Farrugia, 2012)'
_computing_structure_refinement 'SHELXL-97 (Sheldrick, 2008)'
_computing_structure_solution 'SIR92 (Altomare, 1993)'
_diffrn_ambient_temperature 115(2)
_diffrn_measured_fraction_theta_full 0.991
_diffrn_measured_fraction_theta_max 0.991
_diffrn_measurement_device_type KappaCCD
_diffrn_measurement_method '\f scans (\k = 0) + additional \w scans'
_diffrn_radiation_monochromator graphite
_diffrn_radiation_source 'fine-focus sealed tube'
_diffrn_radiation_type MoK\a
_diffrn_radiation_wavelength 0.71073
_diffrn_reflns_av_R_equivalents 0.0000
_diffrn_reflns_av_sigmaI/netI 0.0519
_diffrn_reflns_limit_h_max 10
_diffrn_reflns_limit_h_min -10
_diffrn_reflns_limit_k_max 22
_diffrn_reflns_limit_k_min -22
_diffrn_reflns_limit_l_max 27
_diffrn_reflns_limit_l_min -27
_diffrn_reflns_number 6511
_diffrn_reflns_theta_full 27.43
_diffrn_reflns_theta_max 27.43
_diffrn_reflns_theta_min 1.92
_diffrn_standards_number 0
_exptl_absorpt_coefficient_mu 0.701
_exptl_absorpt_correction_type none
_exptl_crystal_colour 'dark violet'
_exptl_crystal_density_diffrn 1.415
_exptl_crystal_density_method 'not measured'
_exptl_crystal_description prism
_exptl_crystal_F_000 1296
_exptl_crystal_size_max 0.1
_exptl_crystal_size_mid 0.1
_exptl_crystal_size_min 0.02
_refine_diff_density_max 0.548
_refine_diff_density_min -0.502
_refine_diff_density_rms 0.099
_refine_ls_abs_structure_details 'Flack H D (1983), Acta Cryst. A39, 876-881'
_refine_ls_abs_structure_Flack 0.08(3)
_refine_ls_extinction_method none
_refine_ls_goodness_of_fit_ref 1.276
_refine_ls_hydrogen_treatment noref
_refine_ls_matrix_type full
_refine_ls_number_parameters 408
_refine_ls_number_reflns 6511
_refine_ls_number_restraints 0
_refine_ls_restrained_S_all 1.276
_refine_ls_R_factor_all 0.0954
_refine_ls_R_factor_gt 0.0783
_refine_ls_shift/su_max 0.001
_refine_ls_shift/su_mean 0.000
_refine_ls_structure_factor_coef Fsqd
_refine_ls_weighting_details 'calc w=1/[\s^2^(Fo^2^)+(0.0000P)^2^+10.6092P] where P=(Fo^2^+2Fc^2^)/3'
_refine_ls_weighting_scheme calc
_refine_ls_wR_factor_gt 0.1434
_refine_ls_wR_factor_ref 0.1532
_reflns_number_gt 5757
_reflns_number_total 6511
_reflns_threshold_expression >2sigma(I)
_cod_data_source_file c4dt00221k2.cif
_cod_data_source_block 1010cd11_1-Ni
_cod_depositor_comments 'Adding full bibliography for 7032602--7032605.cif.'
_cod_database_code 7032602

loop_
_symmetry_equiv_pos_as_xyz
'x, y, z'
'-x+1/2, -y, z+1/2'
'x+1/2, -y+1/2, -z'
'-x, y+1/2, -z+1/2'

loop_
_atom_site_label
_atom_site_type_symbol
_atom_site_fract_x
_atom_site_fract_y
_atom_site_fract_z
_atom_site_U_iso_or_equiv
_atom_site_adp_type
_atom_site_occupancy
_atom_site_symmetry_multiplicity
_atom_site_calc_flag
_atom_site_refinement_flags
C1 C 0.3972(6) 0.7552(4) 0.6829(2) 0.0248(11) Uani 1 1 d .
C2 C 0.4994(8) 0.7973(3) 0.6432(3) 0.0258(12) Uani 1 1 d .
C3 C 0.6529(8) 0.8294(3) 0.6648(2) 0.0259(12) Uani 1 1 d .
C4 C 0.7544(9) 0.8789(4) 0.6270(3) 0.0307(14) Uani 1 1 d .
H4 H 0.7359 0.8918 0.5850 0.037 Uiso 1 1 calc R
C5 C 0.8830(8) 0.9032(3) 0.6645(3) 0.0304(14) Uani 1 1 d .
H5 H 0.9697 0.9365 0.6530 0.036 Uiso 1 1 calc R
C6 C 0.8618(8) 0.8687(3) 0.7250(2) 0.0243(11) Uani 1 1 d .
C7 C 0.9713(7) 0.8805(3) 0.7753(2) 0.0203(11) Uani 1 1 d .
C8 C 0.9638(7) 0.8358(3) 0.8297(3) 0.0232(12) Uani 1 1 d .
C9 C 1.0881(7) 0.8381(3) 0.8794(3) 0.0269(13) Uani 1 1 d .
H9 H 1.1730 0.8744 0.8850 0.032 Uiso 1 1 calc R
C10 C 1.0572(7) 0.7771(3) 0.9166(3) 0.0265(13) Uani 1 1 d .
H10 H 1.1220 0.7618 0.9511 0.032 Uiso 1 1 calc R
C11 C 0.9068(6) 0.7404(3) 0.8933(2) 0.0227(11) Uani 1 1 d .
C12 C 0.8284(7) 0.6782(3) 0.9222(2) 0.0226(12) Uani 1 1 d .
C13 C 0.6622(7) 0.6583(3) 0.9067(2) 0.0225(11) Uani 1 1 d .
C14 C 0.5592(8) 0.6098(3) 0.9455(3) 0.0255(13) Uani 1 1 d .
H14 H 0.5953 0.5829 0.9807 0.031 Uiso 1 1 calc R
C15 C 0.4001(7) 0.6107(4) 0.9212(3) 0.0295(14) Uani 1 1 d .
H15 H 0.3052 0.5852 0.9369 0.035 Uiso 1 1 calc R
C16 C 0.4054(7) 0.6585(3) 0.8663(3) 0.0251(12) Uani 1 1 d .
C17 C 0.2740(7) 0.6668(3) 0.8248(3) 0.0272(13) Uani 1 1 d .
H17 H 0.1674 0.6484 0.8367 0.033 Uiso 1 1 calc R
C18 C 0.2881(7) 0.7003(3) 0.7665(3) 0.0254(13) Uani 1 1 d .
C19 C 0.1585(8) 0.7008(3) 0.7196(3) 0.0317(13) Uani 1 1 d .
H19 H 0.0479 0.6824 0.7241 0.038 Uiso 1 1 calc R
C20 C 0.2247(7) 0.7327(3) 0.6674(3) 0.0291(14) Uani 1 1 d .
H20 H 0.1700 0.7391 0.6288 0.035 Uiso 1 1 calc R
C21 C 0.4432(8) 0.8151(3) 0.5780(3) 0.0274(13) Uani 1 1 d .
C22 C 0.4415(7) 0.7592(4) 0.5320(3) 0.0294(13) Uani 1 1 d .
H22 H 0.4720 0.7098 0.5425 0.035 Uiso 1 1 calc R
C23 C 0.3945(7) 0.7762(4) 0.4702(3) 0.0328(15) Uani 1 1 d .
H23 H 0.3950 0.7380 0.4399 0.039 Uiso 1 1 calc R
C24 C 0.3470(8) 0.8495(4) 0.4531(3) 0.0341(14) Uani 1 1 d .
C25 C 0.3475(9) 0.9049(4) 0.5000(3) 0.0347(14) Uani 1 1 d .
H25 H 0.3163 0.9543 0.4899 0.042 Uiso 1 1 calc R
C26 C 0.3935(8) 0.8878(4) 0.5614(3) 0.0349(15) Uani 1 1 d .
H26 H 0.3911 0.9256 0.5919 0.042 Uiso 1 1 calc R
C27 C 0.2970(10) 0.8685(4) 0.3868(3) 0.0455(19) Uani 1 1 d .
H27A H 0.3787 0.9032 0.3692 0.068 Uiso 1 1 calc R
H27B H 0.1859 0.8916 0.3867 0.068 Uiso 1 1 calc R
H27C H 0.2944 0.8230 0.3619 0.068 Uiso 1 1 calc R
C28 C 1.1137(7) 0.9364(3) 0.7669(3) 0.0222(11) Uani 1 1 d .
C29 C 1.0766(8) 1.0116(3) 0.7514(3) 0.0278(13) Uani 1 1 d .
H29 H 0.9638 1.0280 0.7503 0.033 Uiso 1 1 calc R
C30 C 1.2085(8) 1.0621(4) 0.7375(3) 0.0305(14) Uani 1 1 d .
H30 H 1.1829 1.1117 0.7257 0.037 Uiso 1 1 calc R
C31 C 1.3772(8) 1.0390(3) 0.7411(3) 0.0292(13) Uani 1 1 d .
H31 H 1.4650 1.0731 0.7329 0.035 Uiso 1 1 calc R
C32 C 1.4142(8) 0.9648(4) 0.7571(3) 0.0299(13) Uani 1 1 d .
H32 H 1.5272 0.9489 0.7598 0.036 Uiso 1 1 calc R
C33 C 1.2841(8) 0.9146(3) 0.7689(3) 0.0281(13) Uani 1 1 d .
H33 H 1.3107 0.8645 0.7785 0.034 Uiso 1 1 calc R
C34 C 0.9213(7) 0.6322(3) 0.9693(3) 0.0240(12) Uani 1 1 d .
C35 C 0.9826(8) 0.6587(4) 1.0271(3) 0.0300(14) Uani 1 1 d .
H35 H 0.9649 0.7091 1.0383 0.036 Uiso 1 1 calc R
C36 C 1.0695(9) 0.6110(4) 1.0681(3) 0.0316(14) Uani 1 1 d .
H36 H 1.1088 0.6304 1.1062 0.038 Uiso 1 1 calc R
C37 C 1.0996(7) 0.5355(4) 1.0539(3) 0.0301(14) Uani 1 1 d .
C38 C 1.0356(8) 0.5080(4) 0.9974(3) 0.0296(13) Uani 1 1 d .
H38 H 1.0515 0.4572 0.9872 0.035 Uiso 1 1 calc R
C39 C 0.9481(7) 0.5550(3) 0.9556(3) 0.0263(12) Uani 1 1 d .
H39 H 0.9067 0.5350 0.9180 0.032 Uiso 1 1 calc R
C40 C 1.1989(9) 0.4852(4) 1.0980(3) 0.0449(18) Uani 1 1 d .
H40A H 1.2666 0.5160 1.1257 0.067 Uiso 1 1 calc R
H40B H 1.2723 0.4525 1.0741 0.067 Uiso 1 1 calc R
H40C H 1.1210 0.4551 1.1224 0.067 Uiso 1 1 calc R
N1 N 0.4357(6) 0.7347(3) 0.7443(2) 0.0240(10) Uani 1 1 d .
N2 N 0.7212(6) 0.8217(3) 0.7243(2) 0.0232(10) Uani 1 1 d .
N3 N 0.8481(6) 0.7776(2) 0.83940(19) 0.0210(9) Uani 1 1 d .
N4 N 0.5668(6) 0.6889(3) 0.8584(2) 0.0207(10) Uani 1 1 d .
Ni Ni 0.64329(8) 0.75537(4) 0.79146(3) 0.01991(15) Uani 1 1 d .

loop_
_atom_site_aniso_label
_atom_site_aniso_U_11
_atom_site_aniso_U_22
_atom_site_aniso_U_33
_atom_site_aniso_U_23
_atom_site_aniso_U_13
_atom_site_aniso_U_12
C1 0.026(3) 0.025(3) 0.024(2) 0.002(3) -0.0007(19) 0.003(3)
C2 0.028(3) 0.023(3) 0.026(3) -0.003(2) -0.003(2) 0.002(2)
C3 0.034(3) 0.025(3) 0.019(2) -0.005(2) -0.001(3) 0.003(3)
C4 0.038(4) 0.033(4) 0.021(3) 0.002(3) 0.001(3) 0.001(3)
C5 0.036(4) 0.026(3) 0.029(3) 0.001(2) 0.000(3) -0.009(3)
C6 0.022(3) 0.024(3) 0.027(3) 0.000(2) 0.007(2) 0.000(3)
C7 0.024(3) 0.015(3) 0.022(3) -0.002(2) 0.004(2) 0.001(2)
C8 0.022(3) 0.020(3) 0.028(3) -0.007(2) 0.004(2) 0.001(2)
C9 0.025(3) 0.025(3) 0.031(3) -0.002(2) 0.000(2) -0.007(2)
C10 0.021(3) 0.029(3) 0.029(3) 0.002(2) -0.004(2) 0.000(2)
C11 0.024(3) 0.023(3) 0.021(2) -0.004(2) 0.0019(19) 0.003(2)
C12 0.028(3) 0.020(3) 0.020(2) -0.004(2) 0.006(2) 0.003(2)
C13 0.022(3) 0.020(3) 0.025(3) -0.007(2) 0.004(2) 0.004(2)
C14 0.029(3) 0.025(3) 0.023(3) 0.001(2) 0.004(2) -0.004(3)
C15 0.025(3) 0.032(3) 0.032(3) -0.004(3) 0.009(2) -0.007(3)
C16 0.024(3) 0.024(3) 0.027(3) -0.002(2) 0.007(2) 0.000(2)
C17 0.022(3) 0.022(3) 0.037(3) -0.008(3) 0.008(3) -0.003(2)
C18 0.014(2) 0.025(3) 0.038(3) -0.006(3) 0.003(2) 0.002(2)
C19 0.023(3) 0.033(3) 0.039(3) 0.002(3) -0.003(3) 0.003(3)
C20 0.025(3) 0.032(4) 0.030(3) -0.008(3) -0.005(2) 0.006(3)
C21 0.029(3) 0.031(3) 0.023(3) -0.003(2) -0.004(2) -0.003(3)
C22 0.030(3) 0.028(3) 0.030(3) 0.000(3) -0.001(2) -0.004(3)
C23 0.031(3) 0.040(4) 0.028(3) -0.010(3) 0.000(2) -0.005(3)
C24 0.024(3) 0.049(4) 0.029(3) 0.003(3) 0.002(3) -0.005(3)
C25 0.036(3) 0.034(3) 0.034(3) 0.004(3) 0.005(3) 0.002(3)
C26 0.035(4) 0.037(4) 0.033(3) -0.008(3) -0.003(3) 0.008(3)
C27 0.052(5) 0.049(5) 0.035(4) 0.002(3) -0.007(3) -0.008(4)
C28 0.020(3) 0.023(3) 0.024(2) 0.001(2) -0.001(2) -0.005(2)
C29 0.028(3) 0.032(3) 0.023(3) -0.003(2) 0.002(2) 0.001(3)
C30 0.038(3) 0.025(3) 0.028(3) 0.005(3) 0.009(3) 0.001(3)
C31 0.030(3) 0.025(3) 0.033(3) -0.001(2) 0.003(3) -0.008(3)
C32 0.021(3) 0.035(3) 0.033(3) -0.003(3) 0.000(2) 0.004(3)
C33 0.036(3) 0.019(3) 0.030(3) -0.001(2) 0.002(3) 0.001(3)
C34 0.021(3) 0.022(3) 0.030(3) 0.002(2) 0.004(2) -0.004(2)
C35 0.029(3) 0.029(3) 0.031(3) -0.007(3) 0.006(3) -0.007(3)
C36 0.031(3) 0.044(4) 0.020(3) -0.001(3) -0.002(3) -0.006(3)
C37 0.021(3) 0.035(3) 0.035(3) 0.006(3) 0.004(2) 0.000(2)
C38 0.028(3) 0.022(3) 0.039(3) -0.001(3) 0.003(3) 0.001(2)
C39 0.027(3) 0.027(3) 0.024(3) 0.000(2) 0.003(2) 0.003(3)
C40 0.041(4) 0.052(5) 0.042(4) 0.012(3) -0.009(3) 0.003(3)
N1 0.018(2) 0.022(3) 0.032(2) -0.005(2) -0.0011(19) 0.002(2)
N2 0.024(2) 0.021(2) 0.024(2) -0.0007(19) 0.0016(19) -0.005(2)
N3 0.018(2) 0.022(2) 0.023(2) -0.0004(17) 0.004(2) -0.005(2)
N4 0.017(2) 0.022(2) 0.024(2) -0.0015(19) 0.0022(18) 0.0012(19)
Ni 0.0187(3) 0.0190(3) 0.0221(3) -0.0013(3) 0.0025(3) -0.0012(3)

loop_
_atom_type_symbol
_atom_type_description
_atom_type_scat_dispersion_real
_atom_type_scat_dispersion_imag
_atom_type_scat_source
C C 0.0033 0.0016 'International Tables Vol C Tables 4.2.6.8 and 6.1.1.4'
H H 0.0000 0.0000 'International Tables Vol C Tables 4.2.6.8 and 6.1.1.4'
N N 0.0061 0.0033 'International Tables Vol C Tables 4.2.6.8 and 6.1.1.4'
Ni Ni 0.3393 1.1124 'International Tables Vol C Tables 4.2.6.8 and 6.1.1.4'

loop_
_geom_angle_atom_site_label_1
_geom_angle_atom_site_label_2
_geom_angle_atom_site_label_3
_geom_angle
C2 C1 N1 126.1(5)
C2 C1 C20 123.5(5)
N1 C1 C20 110.2(5)
C1 C2 C3 120.9(5)
C1 C2 C21 120.7(5)
C3 C2 C21 118.2(5)
N2 C3 C2 126.3(5)
N2 C3 C4 111.0(5)
C2 C3 C4 122.6(5)
C5 C4 C3 106.2(5)
C5 C4 H4 126.9
C3 C4 H4 126.9
C4 C5 C6 107.8(5)
C4 C5 H5 126.1
C6 C5 H5 126.1
N2 C6 C7 126.4(5)
N2 C6 C5 109.8(5)
C7 C6 C5 123.8(5)
C6 C7 C8 121.7(5)
C6 C7 C28 117.8(5)
C8 C7 C28 120.0(5)
N3 C8 C7 124.6(5)
N3 C8 C9 110.8(5)
C7 C8 C9 124.2(5)
C10 C9 C8 106.5(5)
C10 C9 H9 126.7
C8 C9 H9 126.7
C9 C10 C11 107.7(5)
C9 C10 H10 126.2
C11 C10 H10 126.2
N3 C11 C12 125.6(5)
N3 C11 C10 110.0(5)
C12 C11 C10 124.3(5)
C13 C12 C11 120.5(5)
C13 C12 C34 118.8(5)
C11 C12 C34 120.7(5)
N4 C13 C12 125.8(5)
N4 C13 C14 110.8(5)
C12 C13 C14 122.9(5)
C15 C14 C13 107.1(5)
C15 C14 H14 126.4
C13 C14 H14 126.4
C14 C15 C16 106.8(5)
C14 C15 H15 126.6
C16 C15 H15 126.6
C17 C16 N4 124.8(5)
C17 C16 C15 124.4(5)
N4 C16 C15 110.6(5)
C16 C17 C18 124.5(5)
C16 C17 H17 117.7
C18 C17 H17 117.7
C17 C18 N1 124.0(5)
C17 C18 C19 125.1(5)
N1 C18 C19 110.8(5)
C20 C19 C18 107.7(5)
C20 C19 H19 126.2
C18 C19 H19 126.2
C19 C20 C1 106.8(5)
C19 C20 H20 126.6
C1 C20 H20 126.6
C26 C21 C22 118.4(5)
C26 C21 C2 121.1(5)
C22 C21 C2 120.5(5)
C21 C22 C23 120.7(6)
C21 C22 H22 119.6
C23 C22 H22 119.6
C24 C23 C22 121.0(6)
C24 C23 H23 119.5
C22 C23 H23 119.5
C23 C24 C25 117.7(6)
C23 C24 C27 121.4(6)
C25 C24 C27 120.9(6)
C26 C25 C24 121.2(6)
C26 C25 H25 119.4
C24 C25 H25 119.4
C25 C26 C21 121.0(6)
C25 C26 H26 119.5
C21 C26 H26 119.5
C24 C27 H27A 109.5
C24 C27 H27B 109.5
H27A C27 H27B 109.5
C24 C27 H27C 109.5
H27A C27 H27C 109.5
H27B C27 H27C 109.5
C33 C28 C29 118.0(5)
C33 C28 C7 121.9(5)
C29 C28 C7 119.9(5)
C30 C29 C28 120.1(6)
C30 C29 H29 119.9
C28 C29 H29 119.9
C31 C30 C29 120.4(6)
C31 C30 H30 119.8
C29 C30 H30 119.8
C32 C31 C30 119.6(6)
C32 C31 H31 120.2
C30 C31 H31 120.2
C33 C32 C31 119.9(6)
C33 C32 H32 120.0
C31 C32 H32 120.0
C32 C33 C28 121.9(6)
C32 C33 H33 119.0
C28 C33 H33 119.0
C35 C34 C39 117.0(6)
C35 C34 C12 125.4(5)
C39 C34 C12 117.6(5)
C36 C35 C34 121.1(6)
C36 C35 H35 119.5
C34 C35 H35 119.5
C35 C36 C37 121.9(6)
C35 C36 H36 119.0
C37 C36 H36 119.0
C38 C37 C36 117.5(6)
C38 C37 C40 121.3(6)
C36 C37 C40 121.2(6)
C37 C38 C39 121.4(6)
C37 C38 H38 119.3
C39 C38 H38 119.3
C38 C39 C34 121.1(6)
C38 C39 H39 119.5
C34 C39 H39 119.5
C37 C40 H40A 109.5
C37 C40 H40B 109.5
H40A C40 H40B 109.5
C37 C40 H40C 109.5
H40A C40 H40C 109.5
H40B C40 H40C 109.5
C1 N1 C18 104.6(5)
C1 N1 Ni 128.1(4)
C18 N1 Ni 127.2(4)
C3 N2 C6 105.1(5)
C3 N2 Ni 127.6(4)
C6 N2 Ni 127.2(4)
C8 N3 C11 104.8(5)
C8 N3 Ni 127.8(4)
C11 N3 Ni 127.4(4)
C13 N4 C16 104.7(5)
C13 N4 Ni 127.9(4)
C16 N4 Ni 127.3(4)
N4 Ni N3 89.63(18)
N4 Ni N2 179.6(2)
N3 Ni N2 90.19(18)
N4 Ni N1 90.29(19)
N3 Ni N1 178.8(2)
N2 Ni N1 89.89(19)

loop_
_geom_bond_atom_site_label_1
_geom_bond_atom_site_label_2
_geom_bond_distance
C1 C2 1.378(8)
C1 N1 1.386(7)
C1 C20 1.445(8)
C2 C3 1.405(8)
C2 C21 1.484(8)
C3 N2 1.376(7)
C3 C4 1.427(8)
C4 C5 1.352(9)
C4 H4 0.9300
C5 C6 1.430(7)
C5 H5 0.9300
C6 N2 1.378(7)
C6 C7 1.385(8)
C7 C8 1.396(8)
C7 C28 1.500(7)
C8 N3 1.384(7)
C8 C9 1.436(8)
C9 C10 1.356(8)
C9 H9 0.9300
C10 C11 1.431(8)
C10 H10 0.9300
C11 N3 1.395(7)
C11 C12 1.398(8)
C12 C13 1.387(8)
C12 C34 1.479(8)
C13 N4 1.378(7)
C13 C14 1.433(8)
C14 C15 1.348(9)
C14 H14 0.9300
C15 C16 1.437(8)
C15 H15 0.9300
C16 C17 1.362(8)
C16 N4 1.383(7)
C17 C18 1.375(8)
C17 H17 0.9300
C18 N1 1.387(7)
C18 C19 1.422(8)
C19 C20 1.345(8)
C19 H19 0.9300
C20 H20 0.9300
C21 C26 1.384(9)
C21 C22 1.387(8)
C22 C23 1.394(8)
C22 H22 0.9300
C23 C24 1.391(9)
C23 H23 0.9300
C24 C25 1.394(9)
C24 C27 1.499(9)
C25 C26 1.383(8)
C25 H25 0.9300
C26 H26 0.9300
C27 H27A 0.9600
C27 H27B 0.9600
C27 H27C 0.9600
C28 C33 1.388(8)
C28 C29 1.396(8)
C29 C30 1.395(8)
C29 H29 0.9300
C30 C31 1.385(9)
C30 H30 0.9300
C31 C32 1.380(8)
C31 H31 0.9300
C32 C33 1.373(8)
C32 H32 0.9300
C33 H33 0.9300
C34 C35 1.397(8)
C34 C39 1.406(8)
C35 C36 1.386(9)
C35 H35 0.9300
C36 C37 1.386(9)
C36 H36 0.9300
C37 C38 1.385(9)
C37 C40 1.506(9)
C38 C39 1.394(8)
C38 H38 0.9300
C39 H39 0.9300
C40 H40A 0.9600
C40 H40B 0.9600
C40 H40C 0.9600
N1 Ni 1.942(4)
N2 Ni 1.941(5)
N3 Ni 1.939(5)
N4 Ni 1.936(5)
